data_7709671
loop_
_publ_author_name
'Radhakrishna, Latchupatula'
'Kote, Basvaraj S.'
'Kunchur, Harish S.'
'Pandey, Madhusudan Kumar'
'Mondal, Dipanjan'
'Balakrishna, Maravanji Shivaramaiah'

_publ_section_title
;
 1,2,3-Triazole based ligands with phosphine and pyridine functionalities:
 Synthesis, PdII, PtII chemistry and catalytic studies
;
_journal_name_full 'Dalton Transactions'
_journal_paper_doi 10.1039/D2DT00112H
_journal_year 2022
_chemical_formula_moiety 'C37 H28 Cl2 N4 P2 Pd, C H Cl3'
_chemical_formula_sum 'C38 H29 Cl5 N4 P2 Pd'
_chemical_formula_weight 887.24
_space_group_crystal_system monoclinic
_space_group_IT_number 14
_space_group_name_Hall '-P 2ybc'
_space_group_name_H-M_alt 'P 1 21/c 1'
_atom_sites_solution_hydrogens geom
_atom_sites_solution_primary dual
_audit_creation_date 2021-09-22
_audit_creation_method
;
Olex2 1.3-ac4
(compiled 2019.04.23 svn.r3594 for Rigaku Oxford Diffraction, GUI svn.r5739)
;
_audit_update_record
;
2021-09-26 deposited with the CCDC.	2022-03-04 downloaded from the CCDC.
;
_cell_angle_alpha 90
_cell_angle_beta 100.185(4)
_cell_angle_gamma 90
_cell_formula_units_Z 4
_cell_length_a 11.0885(5)
_cell_length_b 19.5981(10)
_cell_length_c 17.1297(8)
_cell_measurement_reflns_used 6944
_cell_measurement_temperature 150
_cell_measurement_theta_max 30.9650
_cell_measurement_theta_min 2.7730
_cell_volume 3663.9(3)
_computing_cell_refinement
;
CrystalClear-SM Expert 2.0 r7 (Rigaku, 2011)
;
_computing_data_collection
;
CrystalClear-SM Expert 2.0 r7 (Rigaku, 2011)
;
_computing_data_reduction
;
CrystalClear-SM Expert 2.0 r7 (Rigaku, 2011)
;
_computing_molecular_graphics 'Olex2 (Dolomanov et al., 2009)'
_computing_publication_material 'Olex2 (Dolomanov et al., 2009)'
_computing_structure_refinement 'ShelXL (Sheldrick, 2015)'
_computing_structure_solution 'ShelXT (Sheldrick, 2015)'
_diffrn_ambient_temperature 150.0
_diffrn_detector CCD
_diffrn_detector_area_resol_mean 28.5714
_diffrn_detector_type 'Rigaku Saturn724+'
_diffrn_measured_fraction_theta_full 0.990
_diffrn_measured_fraction_theta_max 0.861
_diffrn_measurement_details
;
List of Runs (angles in degrees, time in seconds):

  # Type    Start    End  Width  t~exp~   \w     \q     \k     \f   Frames
#--------------------------------------------------------------------------
  1  \w   -110.00  66.50   0.50   16.00    --  -20.00   0.00-108.00  353
;
_diffrn_measurement_device 'AFC12 (Right): Kappa 3 circle'
_diffrn_measurement_device_type 'Rigaku Saturn724+ (2x2 bin mode)'
_diffrn_measurement_method 'profile data from \w-scans'
_diffrn_measurement_specimen_support 'Mitegen 50um'
_diffrn_radiation_collimation 0.3
_diffrn_radiation_monochromator Confocal
_diffrn_radiation_probe x-ray
_diffrn_radiation_type MoK\a
_diffrn_radiation_wavelength 0.71073
_diffrn_reflns_av_R_equivalents 0.0451
_diffrn_reflns_av_unetI/netI 0.0878
_diffrn_reflns_Laue_measured_fraction_full 0.990
_diffrn_reflns_Laue_measured_fraction_max 0.861
_diffrn_reflns_limit_h_max 16
_diffrn_reflns_limit_h_min -8
_diffrn_reflns_limit_k_max 16
_diffrn_reflns_limit_k_min -26
_diffrn_reflns_limit_l_max 23
_diffrn_reflns_limit_l_min -23
_diffrn_reflns_number 17053
_diffrn_reflns_point_group_measured_fraction_full 0.990
_diffrn_reflns_point_group_measured_fraction_max 0.861
_diffrn_reflns_theta_full 26.000
_diffrn_reflns_theta_max 31.124
_diffrn_reflns_theta_min 1.866
_diffrn_source 'Rotating Anode'
_diffrn_source_current 24.0
_diffrn_source_power 1.2
_diffrn_source_target Mo
_diffrn_source_type 'Rotating Anode'
_diffrn_source_voltage 50.0
_exptl_absorpt_coefficient_mu 0.994
_exptl_absorpt_correction_T_max 1.00000
_exptl_absorpt_correction_T_min 0.85067
_exptl_absorpt_correction_type numerical
_exptl_absorpt_process_details
;
CrysAlisPro 1.171.38.43 (Rigaku Oxford Diffraction, 2015)
Empirical absorption correction using spherical harmonics,
 implemented in SCALE3 ABSPACK scaling algorithm.
;
_exptl_crystal_colour yellow
_exptl_crystal_colour_primary yellow
_exptl_crystal_density_diffrn 1.608
_exptl_crystal_description block
_exptl_crystal_F_000 1784
_exptl_crystal_size_max 0.177
_exptl_crystal_size_mid 0.088
_exptl_crystal_size_min 0.075
_refine_diff_density_max 0.806
_refine_diff_density_min -1.328
_refine_diff_density_rms 0.136
_refine_ls_extinction_method none
_refine_ls_goodness_of_fit_ref 1.030
_refine_ls_hydrogen_treatment constr
_refine_ls_matrix_type full
_refine_ls_number_parameters 461
_refine_ls_number_reflns 10159
_refine_ls_number_restraints 1
_refine_ls_restrained_S_all 1.031
_refine_ls_R_factor_all 0.0891
_refine_ls_R_factor_gt 0.0543
_refine_ls_shift/su_max 0.002
_refine_ls_shift/su_mean 0.000
_refine_ls_structure_factor_coef Fsqd
_refine_ls_weighting_details 'w=1/[\s^2^(Fo^2^)+(0.0452P)^2^+1.5965P] where P=(Fo^2^+2Fc^2^)/3'
_refine_ls_weighting_scheme calc
_refine_ls_wR_factor_gt 0.1089
_refine_ls_wR_factor_ref 0.1300
_reflns_Friedel_coverage 0.000
_reflns_number_gt 7027
_reflns_number_total 10159
_reflns_threshold_expression 'I > 2\s(I)'
_cod_data_source_file d2dt00112h2.cif
_cod_data_source_block compound-11
_cod_database_code 7709671
_shelx_shelxl_version_number 2018/3
_shelx_space_group_comment
;
The symmetry employed for this shelxl refinement is uniquely defined
by the following loop, which should always be used as a source of
symmetry information in preference to the above space-group names.
They are only intended as comments.
;
_olex2_refinement_description
;
1. Fixed Uiso
 At 1.2 times of:
  All C(H) groups, All C(H,H) groups
2. Restrained distances
 Cl3-C38 \\sim Cl3A-C38
 with sigma of 0.02
3. Rigid body (RIGU) restrains
 Cl3A, Cl3
 with sigma for 1-2 distances of 0.004 and sigma for 1-3 distances of 0.004
 H19, C38
 with sigma for 1-2 distances of 0.004 and sigma for 1-3 distances of 0.004
4. Others
 Sof(H38A)=Sof(Cl3A)=1-FVAR(1)
 Sof(Cl3)=Sof(H38)=FVAR(1)
5.a Ternary CH refined with riding coordinates:
 C38(H38), C38(H38A)
5.b Aromatic/amide H refined with riding coordinates:
 C2(H2), C3(H3), C5(H5), C25(H25), C4(H4), C23(H23), C21(H21), C37(H37),
 C24(H24), C15(H15), C31(H31), C11(H11), C36(H36), C13(H13), C22(H22), C10(H10),
  C19(H19), C33(H33), C12(H12), C16(H16), C28(H28), C27(H27), C30(H30),
 C35(H35), C34(H34), C17(H17), C29(H29), C18(H18)
;
_olex2_submission_special_instructions 'No special instructions were received'
_oxdiff_exptl_absorpt_empirical_details
;
Empirical correction (ABSPACK) includes:
- Absorption correction using spherical harmonics
- Frame scaling
- Detector area scaling
;

loop_
_space_group_symop_operation_xyz
'x, y, z'
'-x, y+1/2, -z+1/2'
'-x, -y, -z'
'x, -y-1/2, z-1/2'

loop_
_atom_site_label
_atom_site_type_symbol
_atom_site_fract_x
_atom_site_fract_y
_atom_site_fract_z
_atom_site_U_iso_or_equiv
_atom_site_adp_type
_atom_site_occupancy
_atom_site_site_symmetry_order
_atom_site_calc_flag
_atom_site_refinement_flags_posn
_atom_site_refinement_flags_adp
_atom_site_refinement_flags_occupancy
_atom_site_disorder_assembly
_atom_site_disorder_group
Pd1 Pd 0.41107(2) 0.49849(2) 0.84264(2) 0.01781(8) Uani 1 1 d . . . . .
P2 P 0.35367(8) 0.60811(5) 0.82945(5) 0.01741(19) Uani 1 1 d . . . . .
Cl1 Cl 0.47964(8) 0.38712(5) 0.82752(6) 0.0294(2) Uani 1 1 d . . . . .
P1 P 0.21795(8) 0.45917(5) 0.80072(5) 0.01829(19) Uani 1 1 d . . . . .
Cl2 Cl 0.60661(8) 0.53142(5) 0.90455(6) 0.0353(2) Uani 1 1 d . . . . .
Cl4 Cl 0.79335(12) 0.35485(8) 0.74975(8) 0.0589(4) Uani 1 1 d . . . . .
Cl5 Cl 0.75156(16) 0.49707(8) 0.71229(12) 0.0930(7) Uani 1 1 d . . . . .
Cl3 Cl 0.6758(13) 0.3928(5) 0.5982(4) 0.058(2) Uani 0.47(4) 1 d D U P A 1
N1 N 0.1229(3) 0.60119(14) 0.73151(17) 0.0187(6) Uani 1 1 d . . . . .
N4 N 0.4262(3) 0.59513(17) 0.6084(2) 0.0325(8) Uani 1 1 d . . . . .
N2 N 0.0620(3) 0.61110(17) 0.65687(18) 0.0274(7) Uani 1 1 d . . . . .
N3 N 0.1422(3) 0.63284(16) 0.61417(18) 0.0268(7) Uani 1 1 d . . . . .
C2 C 0.0237(3) 0.48829(18) 0.8826(2) 0.0217(8) Uani 1 1 d . . . . .
H2 H 0.043423 0.445834 0.908475 0.026 Uiso 1 1 calc R . . . .
C1 C 0.0919(3) 0.51087(17) 0.8261(2) 0.0182(7) Uani 1 1 d . . . . .
C3 C -0.0720(3) 0.5268(2) 0.9013(2) 0.0249(8) Uani 1 1 d . . . . .
H3 H -0.117162 0.510472 0.939758 0.030 Uiso 1 1 calc R . . . .
C6 C 0.0582(3) 0.57390(18) 0.7901(2) 0.0206(7) Uani 1 1 d . . . . .
C5 C -0.0373(3) 0.61191(19) 0.8093(2) 0.0249(8) Uani 1 1 d . . . . .
H5 H -0.058283 0.654473 0.784011 0.030 Uiso 1 1 calc R . . . .
C20 C 0.1783(3) 0.44711(17) 0.6943(2) 0.0199(7) Uani 1 1 d . . . . .
C25 C 0.2702(4) 0.45236(19) 0.6484(2) 0.0262(8) Uani 1 1 d . . . . .
H25 H 0.352372 0.461670 0.672730 0.031 Uiso 1 1 calc R . . . .
C4 C -0.1020(3) 0.5880(2) 0.8652(2) 0.0272(8) Uani 1 1 d . . . . .
H4 H -0.167630 0.614159 0.878512 0.033 Uiso 1 1 calc R . . . .
C23 C 0.1216(4) 0.4295(2) 0.5309(2) 0.0367(10) Uani 1 1 d . . . . .
H23 H 0.102360 0.422386 0.475255 0.044 Uiso 1 1 calc R . . . .
C9 C 0.3648(3) 0.65098(19) 0.6258(2) 0.0242(8) Uani 1 1 d . . . . .
C32 C 0.2742(3) 0.64306(18) 0.9038(2) 0.0210(7) Uani 1 1 d . . . . .
C21 C 0.0576(4) 0.4353(2) 0.6568(2) 0.0296(9) Uani 1 1 d . . . . .
H21 H -0.006147 0.434164 0.687268 0.036 Uiso 1 1 calc R . . . .
C7 C 0.2443(3) 0.61670(17) 0.7375(2) 0.0184(7) Uani 1 1 d . . . . .
C14 C 0.1948(3) 0.37911(17) 0.8495(2) 0.0214(8) Uani 1 1 d . . . . .
C37 C 0.2860(3) 0.60974(19) 0.9757(2) 0.0259(8) Uani 1 1 d . . . . .
H37 H 0.336180 0.570253 0.985114 0.031 Uiso 1 1 calc R . . . .
C8 C 0.2549(3) 0.63576(18) 0.6615(2) 0.0214(7) Uani 1 1 d . . . . .
C24 C 0.2401(4) 0.4438(2) 0.5664(2) 0.0381(10) Uani 1 1 d . . . . .
H24 H 0.301993 0.447905 0.534799 0.046 Uiso 1 1 calc R . . . .
C15 C 0.2505(4) 0.3711(2) 0.9286(2) 0.0288(9) Uani 1 1 d . . . . .
H15 H 0.304790 0.405269 0.953483 0.035 Uiso 1 1 calc R . . . .
C31 C 0.4813(4) 0.73168(19) 0.8548(2) 0.0302(9) Uani 1 1 d . . . . .
H31 H 0.420757 0.744880 0.884766 0.036 Uiso 1 1 calc R . . . .
C11 C 0.5019(4) 0.7262(2) 0.5758(2) 0.0356(10) Uani 1 1 d . . . . .
H11 H 0.527602 0.770818 0.564575 0.043 Uiso 1 1 calc R . . . .
C36 C 0.2245(4) 0.6339(2) 1.0346(2) 0.0366(10) Uani 1 1 d . . . . .
H36 H 0.232341 0.610979 1.084167 0.044 Uiso 1 1 calc R . . . .
C26 C 0.4754(3) 0.66813(18) 0.8198(2) 0.0225(8) Uani 1 1 d . . . . .
C13 C 0.5259(4) 0.6061(2) 0.5750(3) 0.0381(10) Uani 1 1 d . . . . .
H13 H 0.571891 0.567712 0.563250 0.046 Uiso 1 1 calc R . . . .
C22 C 0.0305(4) 0.4254(2) 0.5764(2) 0.0375(10) Uani 1 1 d . . . . .
H22 H -0.051355 0.415708 0.551706 0.045 Uiso 1 1 calc R . . . .
C10 C 0.3999(4) 0.7165(2) 0.6114(2) 0.0299(9) Uani 1 1 d . . . . .
H10 H 0.355127 0.754530 0.625652 0.036 Uiso 1 1 calc R . . . .
C19 C 0.1180(3) 0.32808(18) 0.8125(2) 0.0275(9) Uani 1 1 d . . . . .
H19 H 0.080169 0.332333 0.758405 0.033 Uiso 1 1 calc R U . . .
C33 C 0.2018(3) 0.70146(19) 0.8897(2) 0.0280(9) Uani 1 1 d . . . . .
H33 H 0.193716 0.724499 0.840205 0.034 Uiso 1 1 calc R . . . .
C12 C 0.5644(4) 0.6700(2) 0.5572(3) 0.0392(11) Uani 1 1 d . . . . .
H12 H 0.633817 0.675051 0.532132 0.047 Uiso 1 1 calc R . . . .
C16 C 0.2280(4) 0.3141(2) 0.9713(3) 0.0375(11) Uani 1 1 d . . . . .
H16 H 0.265128 0.309834 1.025519 0.045 Uiso 1 1 calc R . . . .
C28 C 0.6571(3) 0.6954(2) 0.7668(3) 0.0369(11) Uani 1 1 d . . . . .
H28 H 0.716671 0.683241 0.735680 0.044 Uiso 1 1 calc R . . . .
C27 C 0.5654(3) 0.6492(2) 0.7760(2) 0.0284(9) Uani 1 1 d . . . . .
H27 H 0.563764 0.605140 0.752745 0.034 Uiso 1 1 calc R . . . .
C30 C 0.5750(4) 0.7764(2) 0.8466(3) 0.0385(11) Uani 1 1 d . . . . .
H30 H 0.579199 0.819786 0.871700 0.046 Uiso 1 1 calc R . . . .
C35 C 0.1526(4) 0.6909(2) 1.0201(3) 0.0429(12) Uani 1 1 d . . . . .
H35 H 0.109484 0.707035 1.059681 0.052 Uiso 1 1 calc R . . . .
C34 C 0.1416(4) 0.7255(2) 0.9487(3) 0.0396(11) Uani 1 1 d . . . . .
H34 H 0.093074 0.765693 0.940186 0.047 Uiso 1 1 calc R . . . .
C17 C 0.1518(4) 0.2637(2) 0.9352(3) 0.0471(13) Uani 1 1 d . . . . .
H17 H 0.136378 0.224276 0.964247 0.057 Uiso 1 1 calc R . . . .
C29 C 0.6621(4) 0.7582(2) 0.8023(3) 0.0420(12) Uani 1 1 d . . . . .
H29 H 0.725708 0.789183 0.796371 0.050 Uiso 1 1 calc R . . . .
C18 C 0.0976(4) 0.2705(2) 0.8563(3) 0.0415(12) Uani 1 1 d . . . . .
H18 H 0.045482 0.235340 0.831527 0.050 Uiso 1 1 calc R . . . .
C38 C 0.6902(4) 0.4146(3) 0.7009(3) 0.0632(16) Uani 1 1 d D U . . .
H38 H 0.609390 0.411938 0.719006 0.076 Uiso 0.47(4) 1 calc R . P A 1
H38A H 0.619742 0.414645 0.730148 0.076 Uiso 0.53(4) 1 calc R . P A 2
Cl3A Cl 0.627(3) 0.4022(8) 0.6047(8) 0.099(5) Uani 0.53(4) 1 d D U P A 2

loop_
_atom_site_aniso_label
_atom_site_aniso_U_11
_atom_site_aniso_U_22
_atom_site_aniso_U_33
_atom_site_aniso_U_23
_atom_site_aniso_U_13
_atom_site_aniso_U_12
Pd1 0.01343(13) 0.01797(15) 0.02224(14) -0.00017(11) 0.00370(10) 0.00093(10)
P2 0.0149(4) 0.0183(5) 0.0195(4) 0.0015(3) 0.0043(3) 0.0007(4)
Cl1 0.0237(5) 0.0217(5) 0.0443(6) -0.0023(4) 0.0099(4) 0.0038(4)
P1 0.0145(4) 0.0211(5) 0.0200(4) -0.0015(4) 0.0050(3) -0.0004(4)
Cl2 0.0192(4) 0.0326(6) 0.0498(6) 0.0110(5) -0.0058(4) -0.0046(4)
Cl4 0.0453(7) 0.0879(10) 0.0464(7) -0.0068(7) 0.0155(6) 0.0029(7)
Cl5 0.0729(11) 0.0799(11) 0.1090(14) -0.0557(10) -0.0311(10) 0.0309(9)
Cl3 0.074(4) 0.070(3) 0.028(3) -0.0076(18) 0.002(2) -0.028(3)
N1 0.0154(14) 0.0207(16) 0.0197(15) 0.0048(12) 0.0022(11) 0.0045(12)
N4 0.0347(19) 0.0318(19) 0.0352(19) -0.0015(15) 0.0177(16) -0.0035(16)
N2 0.0218(16) 0.0364(19) 0.0235(16) 0.0057(14) 0.0027(13) 0.0047(14)
N3 0.0240(16) 0.0345(19) 0.0211(16) 0.0059(13) 0.0016(13) 0.0003(14)
C2 0.0206(18) 0.0233(19) 0.0220(17) 0.0026(14) 0.0057(14) 0.0006(15)
C1 0.0120(15) 0.0223(19) 0.0206(17) -0.0027(13) 0.0039(13) -0.0012(14)
C3 0.0197(18) 0.032(2) 0.0240(19) 0.0003(16) 0.0077(15) -0.0021(16)
C6 0.0159(16) 0.0250(19) 0.0225(18) -0.0012(14) 0.0080(14) -0.0018(15)
C5 0.0229(19) 0.025(2) 0.027(2) 0.0002(15) 0.0067(15) 0.0018(16)
C20 0.0190(17) 0.0205(18) 0.0194(17) -0.0033(14) 0.0012(14) 0.0009(15)
C25 0.0256(19) 0.030(2) 0.0247(19) -0.0037(16) 0.0078(16) 0.0051(17)
C4 0.0171(18) 0.034(2) 0.032(2) -0.0025(17) 0.0076(15) 0.0048(16)
C23 0.049(3) 0.037(2) 0.021(2) -0.0052(17) 0.0006(19) 0.006(2)
C9 0.0265(19) 0.029(2) 0.0177(17) 0.0028(15) 0.0057(15) -0.0015(16)
C32 0.0170(17) 0.0237(19) 0.0230(18) -0.0048(14) 0.0053(14) -0.0054(15)
C21 0.0229(19) 0.038(2) 0.027(2) -0.0020(17) 0.0025(16) -0.0043(18)
C7 0.0165(16) 0.0187(18) 0.0211(17) 0.0023(14) 0.0066(13) 0.0020(14)
C14 0.0194(17) 0.0190(18) 0.0283(19) 0.0015(15) 0.0109(15) 0.0033(15)
C37 0.027(2) 0.026(2) 0.0260(19) -0.0030(16) 0.0075(16) -0.0030(16)
C8 0.0219(18) 0.0201(19) 0.0222(18) 0.0002(14) 0.0042(14) 0.0013(15)
C24 0.041(3) 0.048(3) 0.028(2) -0.0060(19) 0.0145(19) 0.006(2)
C15 0.0247(19) 0.034(2) 0.030(2) 0.0056(17) 0.0102(16) 0.0064(17)
C31 0.024(2) 0.023(2) 0.043(2) 0.0075(17) 0.0057(18) -0.0015(17)
C11 0.041(2) 0.036(2) 0.033(2) 0.0044(18) 0.0129(19) -0.011(2)
C36 0.033(2) 0.052(3) 0.029(2) -0.0096(19) 0.0162(18) -0.017(2)
C26 0.0173(17) 0.025(2) 0.0245(19) 0.0089(15) 0.0024(14) -0.0033(15)
C13 0.037(2) 0.041(3) 0.041(3) -0.005(2) 0.022(2) -0.001(2)
C22 0.034(2) 0.044(3) 0.029(2) -0.0067(19) -0.0090(18) 0.000(2)
C10 0.032(2) 0.031(2) 0.026(2) 0.0055(17) 0.0047(17) 0.0027(18)
C19 0.0222(19) 0.023(2) 0.040(2) -0.0073(17) 0.0146(17) -0.0022(16)
C33 0.028(2) 0.026(2) 0.029(2) -0.0033(16) 0.0036(17) 0.0054(17)
C12 0.035(2) 0.051(3) 0.036(2) 0.001(2) 0.018(2) -0.013(2)
C16 0.034(2) 0.040(3) 0.043(3) 0.018(2) 0.019(2) 0.016(2)
C28 0.0176(19) 0.054(3) 0.040(2) 0.022(2) 0.0073(17) -0.001(2)
C27 0.0235(19) 0.034(2) 0.028(2) 0.0056(17) 0.0065(16) -0.0001(17)
C30 0.034(2) 0.030(2) 0.048(3) 0.012(2) 0.000(2) -0.0102(19)
C35 0.025(2) 0.063(3) 0.045(3) -0.025(2) 0.018(2) -0.005(2)
C34 0.028(2) 0.041(3) 0.049(3) -0.020(2) 0.006(2) 0.011(2)
C17 0.044(3) 0.039(3) 0.068(3) 0.026(2) 0.036(3) 0.017(2)
C29 0.023(2) 0.045(3) 0.055(3) 0.025(2) 0.001(2) -0.016(2)
C18 0.038(2) 0.021(2) 0.075(4) -0.004(2) 0.036(2) -0.0028(19)
C38 0.029(3) 0.119(5) 0.042(3) 0.006(3) 0.008(2) -0.009(3)
Cl3A 0.116(11) 0.087(5) 0.072(4) 0.016(3) -0.039(4) -0.059(6)

loop_
_atom_type_symbol
_atom_type_description
_atom_type_scat_dispersion_real
_atom_type_scat_dispersion_imag
_atom_type_scat_source
C C 0.0033 0.0016 'International Tables Vol C Tables 4.2.6.8 and 6.1.1.4'
H H 0.0000 0.0000 'International Tables Vol C Tables 4.2.6.8 and 6.1.1.4'
Cl Cl 0.1484 0.1585 'International Tables Vol C Tables 4.2.6.8 and 6.1.1.4'
N N 0.0061 0.0033 'International Tables Vol C Tables 4.2.6.8 and 6.1.1.4'
P P 0.1023 0.0942 'International Tables Vol C Tables 4.2.6.8 and 6.1.1.4'
Pd Pd -0.9988 1.0072 'International Tables Vol C Tables 4.2.6.8 and 6.1.1.4'

loop_
_geom_angle_atom_site_label_1
_geom_angle_atom_site_label_2
_geom_angle_atom_site_label_3
_geom_angle
_geom_angle_site_symmetry_1
_geom_angle_site_symmetry_3
_geom_angle_publ_flag
P2 Pd1 Cl1 167.15(4) . . ?
P2 Pd1 P1 93.34(3) . . ?
P2 Pd1 Cl2 90.30(4) . . ?
P1 Pd1 Cl1 87.43(3) . . ?
P1 Pd1 Cl2 171.12(4) . . ?
Cl2 Pd1 Cl1 90.82(4) . . ?
C32 P2 Pd1 117.23(12) . . ?
C32 P2 C7 104.00(16) . . ?
C32 P2 C26 106.32(17) . . ?
C7 P2 Pd1 108.08(11) . . ?
C7 P2 C26 104.69(16) . . ?
C26 P2 Pd1 115.26(12) . . ?
C1 P1 Pd1 116.87(11) . . ?
C20 P1 Pd1 114.19(12) . . ?
C20 P1 C1 104.48(16) . . ?
C20 P1 C14 108.69(17) . . ?
C14 P1 Pd1 110.50(12) . . ?
C14 P1 C1 101.07(15) . . ?
N2 N1 C6 119.2(3) . . ?
N2 N1 C7 111.1(3) . . ?
C7 N1 C6 129.6(3) . . ?
C13 N4 C9 116.6(3) . . ?
N3 N2 N1 107.3(3) . . ?
N2 N3 C8 108.7(3) . . ?
C1 C2 H2 119.4 . . ?
C3 C2 H2 119.4 . . ?
C3 C2 C1 121.1(3) . . ?
C2 C1 P1 121.0(3) . . ?
C2 C1 C6 116.6(3) . . ?
C6 C1 P1 122.4(2) . . ?
C2 C3 H3 119.7 . . ?
C4 C3 C2 120.6(3) . . ?
C4 C3 H3 119.7 . . ?
C1 C6 N1 120.5(3) . . ?
C5 C6 N1 117.7(3) . . ?
C5 C6 C1 121.8(3) . . ?
C6 C5 H5 120.0 . . ?
C4 C5 C6 119.9(3) . . ?
C4 C5 H5 120.0 . . ?
C25 C20 P1 119.0(3) . . ?
C25 C20 C21 119.2(3) . . ?
C21 C20 P1 121.7(3) . . ?
C20 C25 H25 120.4 . . ?
C24 C25 C20 119.3(4) . . ?
C24 C25 H25 120.4 . . ?
C3 C4 C5 120.0(3) . . ?
C3 C4 H4 120.0 . . ?
C5 C4 H4 120.0 . . ?
C24 C23 H23 120.0 . . ?
C24 C23 C22 119.9(4) . . ?
C22 C23 H23 120.0 . . ?
N4 C9 C8 114.2(3) . . ?
N4 C9 C10 123.2(4) . . ?
C10 C9 C8 122.6(3) . . ?
C37 C32 P2 117.9(3) . . ?
C37 C32 C33 120.4(3) . . ?
C33 C32 P2 121.7(3) . . ?
C20 C21 H21 119.8 . . ?
C22 C21 C20 120.5(4) . . ?
C22 C21 H21 119.8 . . ?
N1 C7 P2 122.8(2) . . ?
N1 C7 C8 103.7(3) . . ?
C8 C7 P2 133.4(3) . . ?
C15 C14 P1 118.0(3) . . ?
C19 C14 P1 122.4(3) . . ?
C19 C14 C15 119.4(4) . . ?
C32 C37 H37 119.9 . . ?
C32 C37 C36 120.2(4) . . ?
C36 C37 H37 119.9 . . ?
N3 C8 C9 119.6(3) . . ?
N3 C8 C7 109.1(3) . . ?
C7 C8 C9 131.0(3) . . ?
C25 C24 H24 119.7 . . ?
C23 C24 C25 120.6(4) . . ?
C23 C24 H24 119.7 . . ?
C14 C15 H15 119.5 . . ?
C16 C15 C14 121.0(4) . . ?
C16 C15 H15 119.5 . . ?
C26 C31 H31 119.8 . . ?
C26 C31 C30 120.4(4) . . ?
C30 C31 H31 119.8 . . ?
C10 C11 H11 120.7 . . ?
C12 C11 H11 120.7 . . ?
C12 C11 C10 118.5(4) . . ?
C37 C36 H36 120.4 . . ?
C35 C36 C37 119.2(4) . . ?
C35 C36 H36 120.4 . . ?
C31 C26 P2 121.6(3) . . ?
C31 C26 C27 119.3(3) . . ?
C27 C26 P2 119.2(3) . . ?
N4 C13 H13 118.3 . . ?
N4 C13 C12 123.3(4) . . ?
C12 C13 H13 118.3 . . ?
C23 C22 H22 119.8 . . ?
C21 C22 C23 120.4(4) . . ?
C21 C22 H22 119.8 . . ?
C9 C10 C11 118.9(4) . . ?
C9 C10 H10 120.6 . . ?
C11 C10 H10 120.6 . . ?
C14 C19 H19 120.7 . . ?
C14 C19 C18 118.7(4) . . ?
C18 C19 H19 120.7 . . ?
C32 C33 H33 120.4 . . ?
C34 C33 C32 119.2(4) . . ?
C34 C33 H33 120.4 . . ?
C11 C12 C13 119.4(4) . . ?
C11 C12 H12 120.3 . . ?
C13 C12 H12 120.3 . . ?
C15 C16 H16 120.1 . . ?
C17 C16 C15 119.8(4) . . ?
C17 C16 H16 120.1 . . ?
C27 C28 H28 119.8 . . ?
C29 C28 H28 119.8 . . ?
C29 C28 C27 120.5(4) . . ?
C26 C27 H27 120.2 . . ?
C28 C27 C26 119.5(4) . . ?
C28 C27 H27 120.2 . . ?
C31 C30 H30 119.9 . . ?
C29 C30 C31 120.2(4) . . ?
C29 C30 H30 119.9 . . ?
C36 C35 H35 119.4 . . ?
C36 C35 C34 121.2(4) . . ?
C34 C35 H35 119.4 . . ?
C33 C34 H34 120.1 . . ?
C35 C34 C33 119.9(4) . . ?
C35 C34 H34 120.1 . . ?
C16 C17 H17 120.1 . . ?
C16 C17 C18 119.7(4) . . ?
C18 C17 H17 120.1 . . ?
C28 C29 C30 120.0(4) . . ?
C28 C29 H29 120.0 . . ?
C30 C29 H29 120.0 . . ?
C19 C18 H18 119.3 . . ?
C17 C18 C19 121.3(4) . . ?
C17 C18 H18 119.3 . . ?
Cl4 C38 Cl5 110.9(3) . . ?
Cl4 C38 Cl3 104.4(5) . . ?
Cl4 C38 H38 111.4 . . ?
Cl4 C38 H38A 105.4 . . ?
Cl5 C38 Cl3 107.2(4) . . ?
Cl5 C38 H38 111.4 . . ?
Cl5 C38 H38A 105.4 . . ?
Cl3 C38 H38 111.4 . . ?
Cl3A C38 Cl4 119.7(11) . . ?
Cl3A C38 Cl5 109.1(4) . . ?
Cl3A C38 H38A 105.4 . . ?

loop_
_geom_bond_atom_site_label_1
_geom_bond_atom_site_label_2
_geom_bond_distance
_geom_bond_site_symmetry_2
_geom_bond_publ_flag
Pd1 P2 2.2406(9) . ?
Pd1 Cl1 2.3407(9) . ?
Pd1 P1 2.2697(9) . ?
Pd1 Cl2 2.3300(10) . ?
P2 C32 1.808(4) . ?
P2 C7 1.818(4) . ?
P2 C26 1.820(4) . ?
P1 C1 1.839(3) . ?
P1 C20 1.813(4) . ?
P1 C14 1.817(4) . ?
Cl4 C38 1.744(6) . ?
Cl5 C38 1.752(6) . ?
Cl3 C38 1.790(8) . ?
N1 N2 1.350(4) . ?
N1 C6 1.437(4) . ?
N1 C7 1.366(4) . ?
N4 C9 1.350(5) . ?
N4 C13 1.349(5) . ?
N2 N3 1.318(4) . ?
N3 C8 1.366(4) . ?
C2 H2 0.9500 . ?
C2 C1 1.401(5) . ?
C2 C3 1.386(5) . ?
C1 C6 1.401(5) . ?
C3 H3 0.9500 . ?
C3 C4 1.364(5) . ?
C6 C5 1.381(5) . ?
C5 H5 0.9500 . ?
C5 C4 1.375(5) . ?
C20 C25 1.397(5) . ?
C20 C21 1.398(5) . ?
C25 H25 0.9500 . ?
C25 C24 1.395(5) . ?
C4 H4 0.9500 . ?
C23 H23 0.9500 . ?
C23 C24 1.376(6) . ?
C23 C22 1.382(6) . ?
C9 C8 1.487(5) . ?
C9 C10 1.377(5) . ?
C32 C37 1.378(5) . ?
C32 C33 1.394(5) . ?
C21 H21 0.9500 . ?
C21 C22 1.372(5) . ?
C7 C8 1.379(5) . ?
C14 C15 1.396(5) . ?
C14 C19 1.391(5) . ?
C37 H37 0.9500 . ?
C37 C36 1.398(5) . ?
C24 H24 0.9500 . ?
C15 H15 0.9500 . ?
C15 C16 1.381(5) . ?
C31 H31 0.9500 . ?
C31 C26 1.379(5) . ?
C31 C30 1.385(5) . ?
C11 H11 0.9500 . ?
C11 C10 1.390(5) . ?
C11 C12 1.370(6) . ?
C36 H36 0.9500 . ?
C36 C35 1.371(6) . ?
C26 C27 1.400(5) . ?
C13 H13 0.9500 . ?
C13 C12 1.374(6) . ?
C22 H22 0.9500 . ?
C10 H10 0.9500 . ?
C19 H19 0.9500 . ?
C19 C18 1.395(6) . ?
C33 H33 0.9500 . ?
C33 C34 1.390(5) . ?
C12 H12 0.9500 . ?
C16 H16 0.9500 . ?
C16 C17 1.375(7) . ?
C28 H28 0.9500 . ?
C28 C27 1.391(5) . ?
C28 C29 1.370(6) . ?
C27 H27 0.9500 . ?
C30 H30 0.9500 . ?
C30 C29 1.377(6) . ?
C35 H35 0.9500 . ?
C35 C34 1.384(6) . ?
C34 H34 0.9500 . ?
C17 H17 0.9500 . ?
C17 C18 1.386(7) . ?
C29 H29 0.9500 . ?
C18 H18 0.9500 . ?
C38 H38 1.0000 . ?
C38 H38A 1.0000 . ?
C38 Cl3A 1.688(10) . ?

loop_
_geom_torsion_atom_site_label_1
_geom_torsion_atom_site_label_2
_geom_torsion_atom_site_label_3
_geom_torsion_atom_site_label_4
_geom_torsion
_geom_torsion_site_symmetry_1
_geom_torsion_site_symmetry_2
_geom_torsion_site_symmetry_3
_geom_torsion_site_symmetry_4
_geom_torsion_publ_flag
Pd1 P2 C32 C37 19.9(3) . . . . ?
Pd1 P2 C32 C33 -159.5(3) . . . . ?
Pd1 P2 C7 N1 81.7(3) . . . . ?
Pd1 P2 C7 C8 -95.9(4) . . . . ?
Pd1 P2 C26 C31 -142.1(3) . . . . ?
Pd1 P2 C26 C27 37.7(3) . . . . ?
Pd1 P1 C1 C2 -109.1(3) . . . . ?
Pd1 P1 C1 C6 71.5(3) . . . . ?
Pd1 P1 C20 C25 9.4(3) . . . . ?
Pd1 P1 C20 C21 -168.1(3) . . . . ?
Pd1 P1 C14 C15 36.6(3) . . . . ?
Pd1 P1 C14 C19 -147.6(3) . . . . ?
P2 C32 C37 C36 -178.7(3) . . . . ?
P2 C32 C33 C34 179.2(3) . . . . ?
P2 C7 C8 N3 179.4(3) . . . . ?
P2 C7 C8 C9 5.9(6) . . . . ?
P2 C26 C27 C28 178.5(3) . . . . ?
P1 C1 C6 N1 -0.6(5) . . . . ?
P1 C1 C6 C5 179.5(3) . . . . ?
P1 C20 C25 C24 -179.4(3) . . . . ?
P1 C20 C21 C22 -179.1(3) . . . . ?
P1 C14 C15 C16 174.2(3) . . . . ?
P1 C14 C19 C18 -174.8(3) . . . . ?
N1 N2 N3 C8 0.9(4) . . . . ?
N1 C6 C5 C4 -179.9(3) . . . . ?
N1 C7 C8 N3 1.5(4) . . . . ?
N1 C7 C8 C9 -172.1(4) . . . . ?
N4 C9 C8 N3 -95.5(4) . . . . ?
N4 C9 C8 C7 77.5(5) . . . . ?
N4 C9 C10 C11 1.4(6) . . . . ?
N4 C13 C12 C11 2.0(7) . . . . ?
N2 N1 C6 C1 117.3(4) . . . . ?
N2 N1 C6 C5 -62.7(4) . . . . ?
N2 N1 C7 P2 -179.2(2) . . . . ?
N2 N1 C7 C8 -0.9(4) . . . . ?
N2 N3 C8 C9 172.8(3) . . . . ?
N2 N3 C8 C7 -1.6(4) . . . . ?
C2 C1 C6 N1 -180.0(3) . . . . ?
C2 C1 C6 C5 0.0(5) . . . . ?
C2 C3 C4 C5 0.2(6) . . . . ?
C1 P1 C20 C25 138.2(3) . . . . ?
C1 P1 C20 C21 -39.3(3) . . . . ?
C1 P1 C14 C15 -87.8(3) . . . . ?
C1 P1 C14 C19 88.0(3) . . . . ?
C1 C2 C3 C4 -0.1(6) . . . . ?
C1 C6 C5 C4 0.0(6) . . . . ?
C3 C2 C1 P1 -179.4(3) . . . . ?
C3 C2 C1 C6 0.0(5) . . . . ?
C6 N1 N2 N3 -176.8(3) . . . . ?
C6 N1 C7 P2 -2.8(5) . . . . ?
C6 N1 C7 C8 175.5(3) . . . . ?
C6 C5 C4 C3 -0.1(6) . . . . ?
C20 P1 C1 C2 123.6(3) . . . . ?
C20 P1 C1 C6 -55.8(3) . . . . ?
C20 P1 C14 C15 162.6(3) . . . . ?
C20 P1 C14 C19 -21.6(3) . . . . ?
C20 C25 C24 C23 -0.8(6) . . . . ?
C20 C21 C22 C23 -2.4(6) . . . . ?
C25 C20 C21 C22 3.4(6) . . . . ?
C9 N4 C13 C12 -1.4(6) . . . . ?
C32 P2 C7 N1 -43.6(3) . . . . ?
C32 P2 C7 C8 138.8(4) . . . . ?
C32 P2 C26 C31 -10.4(4) . . . . ?
C32 P2 C26 C27 169.4(3) . . . . ?
C32 C37 C36 C35 -0.1(6) . . . . ?
C32 C33 C34 C35 -1.0(6) . . . . ?
C21 C20 C25 C24 -1.8(6) . . . . ?
C7 P2 C32 C37 139.1(3) . . . . ?
C7 P2 C32 C33 -40.3(3) . . . . ?
C7 P2 C26 C31 99.3(3) . . . . ?
C7 P2 C26 C27 -80.9(3) . . . . ?
C7 N1 N2 N3 0.0(4) . . . . ?
C7 N1 C6 C1 -58.8(5) . . . . ?
C7 N1 C6 C5 121.2(4) . . . . ?
C14 P1 C1 C2 10.8(3) . . . . ?
C14 P1 C1 C6 -168.6(3) . . . . ?
C14 P1 C20 C25 -114.5(3) . . . . ?
C14 P1 C20 C21 68.0(3) . . . . ?
C14 C15 C16 C17 1.5(6) . . . . ?
C14 C19 C18 C17 0.2(6) . . . . ?
C37 C32 C33 C34 -0.1(6) . . . . ?
C37 C36 C35 C34 -1.1(6) . . . . ?
C8 C9 C10 C11 -178.2(4) . . . . ?
C24 C23 C22 C21 -0.3(7) . . . . ?
C15 C14 C19 C18 0.9(5) . . . . ?
C15 C16 C17 C18 -0.3(6) . . . . ?
C31 C26 C27 C28 -1.7(6) . . . . ?
C31 C30 C29 C28 -0.7(7) . . . . ?
C36 C35 C34 C33 1.6(7) . . . . ?
C26 P2 C32 C37 -110.7(3) . . . . ?
C26 P2 C32 C33 69.9(3) . . . . ?
C26 P2 C7 N1 -155.0(3) . . . . ?
C26 P2 C7 C8 27.4(4) . . . . ?
C26 C31 C30 C29 1.1(6) . . . . ?
C13 N4 C9 C8 179.2(4) . . . . ?
C13 N4 C9 C10 -0.3(6) . . . . ?
C22 C23 C24 C25 1.9(6) . . . . ?
C10 C9 C8 N3 84.1(5) . . . . ?
C10 C9 C8 C7 -103.0(5) . . . . ?
C10 C11 C12 C13 -0.8(6) . . . . ?
C19 C14 C15 C16 -1.8(5) . . . . ?
C33 C32 C37 C36 0.7(6) . . . . ?
C12 C11 C10 C9 -0.7(6) . . . . ?
C16 C17 C18 C19 -0.5(6) . . . . ?
C27 C28 C29 C30 -0.9(6) . . . . ?
C30 C31 C26 P2 180.0(3) . . . . ?
C30 C31 C26 C27 0.1(6) . . . . ?
C29 C28 C27 C26 2.1(6) . . . . ?
